data_4332113
loop_
_publ_author_name
'Ovcharenko, Victor'
'Fursova, Elena'
'Romanenko, Galina'
'Eremenko, Igor'
'Tretyakov, Evgeny'
'Ikorskii, Vladimir'

_publ_section_title
;
 Synthesis, Structure, and Magnetic Properties of (6&#x2212;9)-Nuclear
 Ni(II) Trimethylacetates and Their Heterospin Complexes with Nitroxides
;
_journal_issue 14
_journal_name_full 'Inorganic Chemistry'
_journal_page_first 5338
_journal_page_last 5350
_journal_paper_doi 10.1021/ic0522028
_journal_volume 45
_journal_year 2006
_chemical_formula_sum 'C11 H17 N4 O2'
_chemical_formula_weight 237.29
_chemical_name_systematic
; 
 ? 
;
_space_group_IT_number 19
_symmetry_cell_setting orthorhombic
_symmetry_space_group_name_Hall 'P 2ac 2ab'
_symmetry_space_group_name_H-M 'P 21 21 21'
_atom_sites_solution_hydrogens geom
_atom_sites_solution_primary direct
_atom_sites_solution_secondary difmap
_audit_creation_method SHELXL-97
_cell_angle_alpha 90.00
_cell_angle_beta 90.00
_cell_angle_gamma 90.00
_cell_formula_units_Z 4
_cell_length_a 7.0316(7)
_cell_length_b 9.4201(9)
_cell_length_c 19.0925(18)
_cell_measurement_temperature 298(2)
_cell_volume 1264.7(2)
_computing_structure_refinement 'SHELXL-97 (Sheldrick, 1997)'
_computing_structure_solution 'SHELXS-97 (Sheldrick, 1990)'
_diffrn_ambient_temperature 298(2)
_diffrn_measured_fraction_theta_full 0.997
_diffrn_measured_fraction_theta_max 0.997
_diffrn_radiation_monochromator graphite
_diffrn_radiation_source 'fine-focus sealed tube'
_diffrn_radiation_type MoK\a
_diffrn_radiation_wavelength 0.71073
_diffrn_reflns_av_R_equivalents 0.0352
_diffrn_reflns_av_sigmaI/netI 0.0291
_diffrn_reflns_limit_h_max 7
_diffrn_reflns_limit_h_min -7
_diffrn_reflns_limit_k_max 10
_diffrn_reflns_limit_k_min -10
_diffrn_reflns_limit_l_max 20
_diffrn_reflns_limit_l_min -21
_diffrn_reflns_number 5507
_diffrn_reflns_theta_full 23.28
_diffrn_reflns_theta_max 23.28
_diffrn_reflns_theta_min 2.13
_exptl_absorpt_coefficient_mu 0.089
_exptl_crystal_density_diffrn 1.246
_exptl_crystal_density_method 'not measured'
_exptl_crystal_F_000 508
_refine_diff_density_max 0.339
_refine_diff_density_min -0.170
_refine_diff_density_rms 0.036
_refine_ls_abs_structure_details 'Flack H D (1983), Acta Cryst. A39, 876-881'
_refine_ls_abs_structure_Flack -1(3)
_refine_ls_extinction_coef 0.002(4)
_refine_ls_extinction_expression Fc^*^=kFc[1+0.001xFc^2^\l^3^/sin(2\q)]^-1/4^
_refine_ls_extinction_method SHELXL
_refine_ls_goodness_of_fit_ref 0.907
_refine_ls_hydrogen_treatment mixed
_refine_ls_matrix_type full
_refine_ls_number_parameters 205
_refine_ls_number_reflns 1813
_refine_ls_number_restraints 0
_refine_ls_restrained_S_all 0.907
_refine_ls_R_factor_all 0.0518
_refine_ls_R_factor_gt 0.0488
_refine_ls_shift/su_max 0.488
_refine_ls_shift/su_mean 0.025
_refine_ls_structure_factor_coef Fsqd
_refine_ls_weighting_details 'calc w=1/[\s^2^(Fo^2^)+(0.1066P)^2^+0.2971P] where P=(Fo^2^+2Fc^2^)/3'
_refine_ls_weighting_scheme calc
_refine_ls_wR_factor_gt 0.1348
_refine_ls_wR_factor_ref 0.1383
_reflns_number_gt 1683
_reflns_number_total 1813
_reflns_threshold_expression >2sigma(I)
_cod_data_source_file ic0522028sup1.cif
_cod_data_source_block L5a
_cod_depositor_comments
;
The following automatic conversions were performed:

'_symmetry_cell_setting' value 'Orthorhombic' changed to
'orthorhombic' according to
/home/saulius/struct/CIF-dictionaries/cif_core.dic dictionary named
'cif_core.dic' version 2.4.2 from 2011-04-26.

Automatic conversion script
Id: cif_fix_values 1891 2012-01-12 08:04:46Z andrius 
;
_cod_original_sg_symbol_H-M P2(1)2(1)2(1)
_cod_database_code 4332113

loop_
_symmetry_equiv_pos_as_xyz
'x, y, z'
'-x+1/2, -y, z+1/2'
'-x, y+1/2, -z+1/2'
'x+1/2, -y+1/2, -z'

loop_
_atom_site_label
_atom_site_type_symbol
_atom_site_fract_x
_atom_site_fract_y
_atom_site_fract_z
_atom_site_U_iso_or_equiv
_atom_site_adp_type
_atom_site_occupancy
_atom_site_symmetry_multiplicity
_atom_site_calc_flag
_atom_site_refinement_flags
O1 O -0.0788(4) 0.0772(3) 0.02342(14) 0.1037(10) Uani 1 1 d .
N1 N -0.0048(4) 0.1258(2) 0.08023(12) 0.0640(7) Uani 1 1 d .
C1 C -0.0748(4) 0.2630(3) 0.11009(17) 0.0641(8) Uani 1 1 d .
C2 C -0.2733(7) 0.2350(9) 0.1361(4) 0.157(3) Uani 1 1 d .
H2A H -0.3566 0.2207 0.0969 0.16(2) Uiso 1 1 calc R
H2B H -0.3166 0.3148 0.1629 0.15(2) Uiso 1 1 calc R
H2C H -0.2733 0.1516 0.1650 0.51(12) Uiso 1 1 calc R
C3 C -0.0675(11) 0.3721(6) 0.0532(3) 0.1156(19) Uani 1 1 d .
H3A H -0.189(10) 0.353(8) 0.025(4) 0.18(2) Uiso 1 1 d .
H3B H 0.094(9) 0.373(6) 0.051(3) 0.143(19) Uiso 1 1 d .
H3C H -0.080(7) 0.457(6) 0.069(2) 0.111(15) Uiso 1 1 d .
C4 C 0.0727(5) 0.2871(3) 0.17017(17) 0.0701(9) Uani 1 1 d .
C5 C -0.0012(9) 0.3222(7) 0.2412(2) 0.1203(18) Uani 1 1 d .
H5A H 0.128(6) 0.343(5) 0.277(2) 0.105(13) Uiso 1 1 d .
H5B H -0.116(3) 0.223(2) 0.2430(9) 0.015(4) Uiso 1 1 d .
H5C H -0.025(7) 0.423(5) 0.217(2) 0.122(15) Uiso 1 1 d .
C6 C 0.2257(8) 0.4017(5) 0.1497(3) 0.1130(15) Uani 1 1 d .
H6B H 0.1653 0.4925 0.1448 0.16(2) Uiso 1 1 calc R
H6A H 0.2844 0.3756 0.1062 0.22(3) Uiso 1 1 calc R
H6C H 0.3208 0.4068 0.1857 0.15(2) Uiso 1 1 calc R
N2 N 0.1777(3) 0.1546(2) 0.17086(11) 0.0565(6) Uani 1 1 d .
O2 O 0.3070(4) 0.1307(3) 0.21657(11) 0.0836(8) Uani 1 1 d .
C7 C 0.1355(3) 0.0679(3) 0.11708(12) 0.0476(6) Uani 1 1 d .
C8 C 0.2347(4) -0.0628(3) 0.10298(12) 0.0494(6) Uani 1 1 d .
N3 N 0.1754(4) -0.1581(3) 0.05313(13) 0.0686(7) Uani 1 1 d .
C9 C 0.3066(6) -0.2573(4) 0.05449(17) 0.0759(10) Uani 1 1 d .
H9 H 0.309(5) -0.346(4) 0.025(2) 0.094(11) Uiso 1 1 d .
N4 N 0.4402(4) -0.2341(3) 0.10188(12) 0.0654(7) Uani 1 1 d .
C10 C 0.6053(8) -0.3241(6) 0.1150(2) 0.1010(16) Uani 1 1 d .
H10A H 0.613(6) -0.342(5) 0.158(2) 0.095(13) Uiso 1 1 d .
H10B H 0.726(8) -0.250(6) 0.107(3) 0.15(2) Uiso 1 1 d .
H10C H 0.597(7) -0.408(5) 0.077(2) 0.120(15) Uiso 1 1 d .
C11 C 0.3971(4) -0.1094(3) 0.13317(15) 0.0593(8) Uani 1 1 d .
H11 H 0.473(4) -0.073(3) 0.1684(16) 0.062(8) Uiso 1 1 d .

loop_
_atom_site_aniso_label
_atom_site_aniso_U_11
_atom_site_aniso_U_22
_atom_site_aniso_U_33
_atom_site_aniso_U_23
_atom_site_aniso_U_13
_atom_site_aniso_U_12
O1 0.127(2) 0.0877(16) 0.0960(18) -0.0331(14) -0.0584(17) 0.0365(15)
N1 0.0737(16) 0.0554(13) 0.0627(14) -0.0109(11) -0.0117(12) 0.0147(12)
C1 0.0623(17) 0.0590(16) 0.0709(18) -0.0071(15) 0.0062(14) 0.0144(14)
C2 0.076(3) 0.205(6) 0.189(6) -0.106(5) 0.037(3) -0.024(3)
C3 0.173(6) 0.072(3) 0.102(3) 0.004(2) -0.036(3) 0.030(3)
C4 0.087(2) 0.0560(16) 0.0670(18) -0.0132(14) 0.0032(16) 0.0162(16)
C5 0.144(4) 0.142(4) 0.075(3) -0.029(3) 0.010(3) 0.059(4)
C6 0.117(3) 0.075(2) 0.147(4) 0.006(3) -0.014(3) -0.012(3)
N2 0.0635(13) 0.0588(13) 0.0471(13) -0.0071(11) -0.0005(11) 0.0056(12)
O2 0.0935(15) 0.0941(16) 0.0633(13) -0.0251(12) -0.0227(12) 0.0258(15)
C7 0.0557(14) 0.0474(14) 0.0397(13) -0.0007(11) 0.0018(11) -0.0004(11)
C8 0.0654(16) 0.0461(13) 0.0367(12) 0.0013(11) 0.0037(11) 0.0028(12)
N3 0.0870(17) 0.0533(13) 0.0656(15) -0.0152(11) -0.0134(13) 0.0136(13)
C9 0.106(3) 0.0574(17) 0.0640(19) -0.0167(15) -0.012(2) 0.0194(19)
N4 0.0858(17) 0.0652(14) 0.0452(12) -0.0018(11) 0.0017(13) 0.0289(14)
C10 0.132(4) 0.111(3) 0.060(2) -0.003(2) -0.011(2) 0.066(3)
C11 0.0665(17) 0.0643(17) 0.0470(15) -0.0059(13) -0.0045(14) 0.0106(16)

loop_
_atom_type_symbol
_atom_type_description
_atom_type_scat_dispersion_real
_atom_type_scat_dispersion_imag
_atom_type_scat_source
C C 0.0033 0.0016 'International Tables Vol C Tables 4.2.6.8 and 6.1.1.4'
H H 0.0000 0.0000 'International Tables Vol C Tables 4.2.6.8 and 6.1.1.4'
N N 0.0061 0.0033 'International Tables Vol C Tables 4.2.6.8 and 6.1.1.4'
O O 0.0106 0.0060 'International Tables Vol C Tables 4.2.6.8 and 6.1.1.4'

loop_
_geom_angle_atom_site_label_1
_geom_angle_atom_site_label_2
_geom_angle_atom_site_label_3
_geom_angle
O1 N1 C7 126.9(2)
O1 N1 C1 119.7(2)
C7 N1 C1 113.4(2)
N1 C1 C2 106.2(4)
N1 C1 C3 107.8(3)
C2 C1 C3 113.0(5)
N1 C1 C4 100.8(2)
C2 C1 C4 113.5(4)
C3 C1 C4 114.2(4)
N2 C4 C5 111.1(3)
N2 C4 C1 102.6(2)
C5 C4 C1 118.0(4)
N2 C4 C6 104.2(3)
C5 C4 C6 108.2(4)
C1 C4 C6 111.8(3)
O2 N2 C7 124.8(2)
O2 N2 C4 121.2(2)
C7 N2 C4 113.8(2)
N1 C7 N2 108.6(2)
N1 C7 C8 127.7(2)
N2 C7 C8 123.7(2)
C11 C8 N3 109.9(2)
C11 C8 C7 127.3(2)
N3 C8 C7 122.8(2)
C9 N3 C8 103.8(3)
N3 C9 N4 113.3(3)
C9 N4 C11 106.7(3)
C9 N4 C10 126.0(3)
C11 N4 C10 127.3(3)
N4 C11 C8 106.4(3)

loop_
_geom_bond_atom_site_label_1
_geom_bond_atom_site_label_2
_geom_bond_distance
O1 N1 1.287(3)
N1 C7 1.329(3)
N1 C1 1.496(4)
C1 C2 1.504(6)
C1 C3 1.497(6)
C1 C4 1.563(5)
C4 N2 1.450(4)
C4 C5 1.490(5)
C4 C6 1.573(6)
N2 O2 1.280(3)
N2 C7 1.345(3)
C7 C8 1.440(4)
C8 C11 1.353(4)
C8 N3 1.373(4)
N3 C9 1.313(4)
C9 N4 1.323(4)
N4 C11 1.352(4)
N4 C10 1.459(4)
